data_2233098
loop_
_publ_author_name
'Suchetan, P. A.'
'Foro, Sabine'
'Gowda, B. Thimme'
'Vidya, V. M.'

_publ_section_title
;
 <i>N</i>-Benzoyl-4-nitrobenzenesulfonamide monohydrate
;
_journal_coeditor_code BT5737
_journal_issue 1
_journal_name_full 'Acta Crystallographica Section E'
_journal_page_first o10
_journal_paper_doi 10.1107/S1600536811051439
_journal_volume 68
_journal_year 2012
_chemical_formula_iupac 'C13 H10 N2 O5 S, H2 O'
_chemical_formula_moiety 'C13 H10 N2 O5 S, H2 O'
_chemical_formula_sum 'C13 H12 N2 O6 S'
_chemical_formula_weight 324.31
_chemical_name_systematic
;
<i>N</i>-Benzoyl-4-nitrobenzenesulfonamide monohydrate
;
_space_group_IT_number 14
_symmetry_cell_setting monoclinic
_symmetry_space_group_name_Hall '-P 2ybc'
_symmetry_space_group_name_H-M 'P 1 21/c 1'
_atom_sites_solution_hydrogens geom
_atom_sites_solution_primary direct
_atom_sites_solution_secondary difmap
_audit_creation_method SHELXL-97
_cell_angle_alpha 90.00
_cell_angle_beta 100.040(10)
_cell_angle_gamma 90.00
_cell_formula_units_Z 4
_cell_length_a 22.687(2)
_cell_length_b 5.0673(4)
_cell_length_c 12.7550(10)
_cell_measurement_reflns_used 1916
_cell_measurement_temperature 293(2)
_cell_measurement_theta_max 27.83
_cell_measurement_theta_min 2.64
_cell_volume 1443.9(2)
_computing_cell_refinement
;
CrysAlis RED (Oxford Diffraction, 2009)
;
_computing_data_collection
;
CrysAlis CCD (Oxford Diffraction, 2009)
;
_computing_data_reduction
;
CrysAlis RED (Oxford Diffraction, 2009)
;
_computing_molecular_graphics 'PLATON (Spek, 2009)'
_computing_publication_material 'SHELXL97 (Sheldrick, 2008)'
_computing_structure_refinement 'SHELXL97 (Sheldrick, 2008)'
_computing_structure_solution 'SHELXS97 (Sheldrick, 2008)'
_diffrn_ambient_temperature 293(2)
_diffrn_measured_fraction_theta_full 0.988
_diffrn_measured_fraction_theta_max 0.988
_diffrn_measurement_device_type
;
Oxford Diffraction Xcalibur diffractometer
with a Sapphire CCD detector
;
_diffrn_measurement_method
;
Rotation method data acquisition using omega and phi
;
_diffrn_radiation_monochromator graphite
_diffrn_radiation_source 'fine-focus sealed tube'
_diffrn_radiation_type MoK\a
_diffrn_radiation_wavelength 0.71073
_diffrn_reflns_av_R_equivalents 0.0206
_diffrn_reflns_av_sigmaI/netI 0.0298
_diffrn_reflns_limit_h_max 24
_diffrn_reflns_limit_h_min -27
_diffrn_reflns_limit_k_max 4
_diffrn_reflns_limit_k_min -6
_diffrn_reflns_limit_l_max 15
_diffrn_reflns_limit_l_min -9
_diffrn_reflns_number 4828
_diffrn_reflns_theta_full 25.35
_diffrn_reflns_theta_max 25.35
_diffrn_reflns_theta_min 2.74
_diffrn_standards_decay_% 0
_diffrn_standards_number 0
_exptl_absorpt_coefficient_mu 0.256
_exptl_absorpt_correction_T_max 0.9848
_exptl_absorpt_correction_T_min 0.8914
_exptl_absorpt_correction_type multi-scan
_exptl_absorpt_process_details
;
(CrysAlis RED; Oxford Diffraction, 2009)
;
_exptl_crystal_colour colourless
_exptl_crystal_density_diffrn 1.492
_exptl_crystal_density_method 'not measured'
_exptl_crystal_description rod
_exptl_crystal_F_000 672
_exptl_crystal_size_max 0.46
_exptl_crystal_size_mid 0.08
_exptl_crystal_size_min 0.06
_refine_diff_density_max 0.220
_refine_diff_density_min -0.362
_refine_ls_extinction_method none
_refine_ls_goodness_of_fit_ref 1.263
_refine_ls_hydrogen_treatment mixed
_refine_ls_matrix_type full
_refine_ls_number_parameters 208
_refine_ls_number_reflns 2608
_refine_ls_number_restraints 3
_refine_ls_restrained_S_all 1.263
_refine_ls_R_factor_all 0.0785
_refine_ls_R_factor_gt 0.0556
_refine_ls_shift/su_max 0.005
_refine_ls_shift/su_mean 0.000
_refine_ls_structure_factor_coef Fsqd
_refine_ls_weighting_details 'calc w=1/[\s^2^(Fo^2^)+(0.0194P)^2^+1.7364P] where P=(Fo^2^+2Fc^2^)/3'
_refine_ls_weighting_scheme calc
_refine_ls_wR_factor_gt 0.1001
_refine_ls_wR_factor_ref 0.1095
_reflns_number_gt 2039
_reflns_number_total 2608
_reflns_threshold_expression I>2\s(I)
_cod_data_source_file bt5737.cif
_cod_data_source_block I
_cod_original_sg_symbol_H-M 'P 21/c'
_cod_database_code 2233098
_cod_database_fobs_code 2233098

loop_
_symmetry_equiv_pos_as_xyz
'x, y, z'
'-x, y+1/2, -z+1/2'
'-x, -y, -z'
'x, -y-1/2, z-1/2'

loop_
_atom_site_type_symbol
_atom_site_label
_atom_site_fract_x
_atom_site_fract_y
_atom_site_fract_z
_atom_site_U_iso_or_equiv
_atom_site_adp_type
_atom_site_calc_flag
_atom_site_refinement_flags
_atom_site_occupancy
_atom_site_symmetry_multiplicity
C C1 0.16151(12) 0.1882(6) 0.6022(2) 0.0291(7) Uani d . 1 1
C C2 0.15709(13) 0.1477(6) 0.7078(2) 0.0337(7) Uani d . 1 1
H H2 0.1820 0.2393 0.7612 0.040 Uiso calc R 1 1
C C3 0.11581(13) -0.0285(6) 0.7333(2) 0.0351(8) Uani d . 1 1
H H3 0.1128 -0.0596 0.8040 0.042 Uiso calc R 1 1
C C4 0.07914(13) -0.1576(6) 0.6525(2) 0.0308(7) Uani d . 1 1
C C5 0.08159(13) -0.1161(7) 0.5468(2) 0.0372(8) Uani d . 1 1
H H5 0.0555 -0.2036 0.4938 0.045 Uiso calc R 1 1
C C6 0.12353(13) 0.0581(6) 0.5209(2) 0.0364(8) Uani d . 1 1
H H6 0.1264 0.0883 0.4500 0.044 Uiso calc R 1 1
C C7 0.31104(13) 0.1086(6) 0.6648(2) 0.0346(7) Uani d . 1 1
C C8 0.36194(13) -0.0639(7) 0.6498(3) 0.0395(8) Uani d . 1 1
C C9 0.38346(15) -0.2384(8) 0.7303(3) 0.0534(10) Uani d . 1 1
H H9 0.3662 -0.2449 0.7913 0.064 Uiso calc R 1 1
C C10 0.43058(18) -0.4035(9) 0.7208(4) 0.0721(13) Uani d . 1 1
H H10 0.4445 -0.5226 0.7749 0.087 Uiso calc R 1 1
C C11 0.45689(19) -0.3931(10) 0.6324(5) 0.0809(15) Uani d . 1 1
H H11 0.4886 -0.5052 0.6263 0.097 Uiso calc R 1 1
C C12 0.43649(18) -0.2171(10) 0.5526(4) 0.0776(14) Uani d . 1 1
H H12 0.4551 -0.2075 0.4932 0.093 Uiso calc R 1 1
C C13 0.38845(16) -0.0536(9) 0.5597(3) 0.0582(11) Uani d . 1 1
H H13 0.3741 0.0622 0.5046 0.070 Uiso calc R 1 1
N N1 0.27666(11) 0.2048(5) 0.5716(2) 0.0336(6) Uani d D 1 1
H H1N 0.2770(14) 0.123(6) 0.5129(18) 0.040 Uiso d D 1 1
N N2 0.03640(12) -0.3529(5) 0.6805(2) 0.0397(7) Uani d . 1 1
O O1 0.23142(9) 0.5955(4) 0.64774(16) 0.0383(5) Uani d . 1 1
O O2 0.20107(10) 0.4686(5) 0.45919(16) 0.0421(6) Uani d . 1 1
O O3 0.30049(10) 0.1645(5) 0.75190(17) 0.0485(6) Uani d . 1 1
O O4 0.04482(11) -0.4391(5) 0.7715(2) 0.0520(7) Uani d . 1 1
O O5 -0.00594(11) -0.4144(5) 0.61181(19) 0.0587(7) Uani d . 1 1
O O6 0.26446(15) -0.0825(6) 0.3850(2) 0.0655(8) Uani d D 1 1
H H61 0.2475(18) -0.227(5) 0.390(3) 0.079 Uiso d D 1 1
H H62 0.2696(19) -0.024(8) 0.327(2) 0.079 Uiso d D 1 1
S S1 0.21771(3) 0.39587(16) 0.56867(6) 0.0309(2) Uani d . 1 1

loop_
_atom_site_aniso_label
_atom_site_aniso_U_11
_atom_site_aniso_U_22
_atom_site_aniso_U_33
_atom_site_aniso_U_12
_atom_site_aniso_U_13
_atom_site_aniso_U_23
C1 0.0273(15) 0.0278(16) 0.0323(16) 0.0009(13) 0.0055(12) 0.0000(13)
C2 0.0328(16) 0.0399(19) 0.0276(15) -0.0054(15) 0.0028(12) -0.0072(15)
C3 0.0360(17) 0.0417(19) 0.0288(16) -0.0038(15) 0.0095(13) -0.0014(15)
C4 0.0294(15) 0.0272(17) 0.0370(17) -0.0008(13) 0.0088(13) -0.0028(14)
C5 0.0360(17) 0.0400(19) 0.0336(17) -0.0089(16) 0.0010(13) -0.0071(16)
C6 0.0390(17) 0.042(2) 0.0268(15) -0.0023(16) 0.0036(13) 0.0009(15)
C7 0.0319(16) 0.0332(18) 0.0385(18) -0.0019(15) 0.0054(13) -0.0020(16)
C8 0.0282(16) 0.040(2) 0.049(2) 0.0007(16) 0.0036(14) -0.0099(17)
C9 0.039(2) 0.049(2) 0.069(3) 0.0069(19) 0.0023(18) 0.001(2)
C10 0.054(2) 0.059(3) 0.096(4) 0.013(2) -0.007(2) -0.001(3)
C11 0.048(2) 0.075(3) 0.115(4) 0.022(3) 0.003(3) -0.032(3)
C12 0.051(2) 0.100(4) 0.087(3) 0.013(3) 0.023(2) -0.029(3)
C13 0.043(2) 0.073(3) 0.060(2) 0.007(2) 0.0139(18) -0.011(2)
N1 0.0335(14) 0.0377(16) 0.0303(14) 0.0004(13) 0.0072(11) -0.0041(12)
N2 0.0396(16) 0.0376(17) 0.0445(17) -0.0061(14) 0.0149(13) -0.0089(14)
O1 0.0449(12) 0.0280(12) 0.0420(12) -0.0012(11) 0.0079(10) -0.0053(10)
O2 0.0493(13) 0.0437(14) 0.0325(12) -0.0033(11) 0.0046(10) 0.0116(11)
O3 0.0499(14) 0.0608(17) 0.0348(13) 0.0150(13) 0.0077(10) -0.0010(12)
O4 0.0555(15) 0.0499(16) 0.0525(15) -0.0081(13) 0.0146(12) 0.0129(13)
O5 0.0558(15) 0.0691(19) 0.0517(15) -0.0313(15) 0.0112(12) -0.0165(14)
O6 0.113(2) 0.0493(18) 0.0364(14) -0.0145(17) 0.0191(15) 0.0004(14)
S1 0.0332(4) 0.0290(4) 0.0304(4) -0.0012(4) 0.0054(3) 0.0021(4)

loop_
_atom_type_symbol
_atom_type_description
_atom_type_scat_dispersion_real
_atom_type_scat_dispersion_imag
_atom_type_scat_source
C C 0.0033 0.0016 'International Tables Vol C Tables 4.2.6.8 and 6.1.1.4'
H H 0.0000 0.0000 'International Tables Vol C Tables 4.2.6.8 and 6.1.1.4'
N N 0.0061 0.0033 'International Tables Vol C Tables 4.2.6.8 and 6.1.1.4'
O O 0.0106 0.0060 'International Tables Vol C Tables 4.2.6.8 and 6.1.1.4'
S S 0.1246 0.1234 'International Tables Vol C Tables 4.2.6.8 and 6.1.1.4'

loop_
_geom_angle_atom_site_label_1
_geom_angle_atom_site_label_2
_geom_angle_atom_site_label_3
_geom_angle
C2 C1 C6 120.9(3)
C2 C1 S1 120.2(2)
C6 C1 S1 118.8(2)
C3 C2 C1 119.7(3)
C3 C2 H2 120.2
C1 C2 H2 120.2
C4 C3 C2 118.8(3)
C4 C3 H3 120.6
C2 C3 H3 120.6
C3 C4 C5 122.7(3)
C3 C4 N2 118.5(3)
C5 C4 N2 118.8(3)
C4 C5 C6 118.7(3)
C4 C5 H5 120.6
C6 C5 H5 120.6
C5 C6 C1 119.1(3)
C5 C6 H6 120.4
C1 C6 H6 120.4
O3 C7 N1 122.1(3)
O3 C7 C8 122.5(3)
N1 C7 C8 115.4(3)
C9 C8 C13 119.5(3)
C9 C8 C7 117.6(3)
C13 C8 C7 122.9(3)
C8 C9 C10 120.2(4)
C8 C9 H9 119.9
C10 C9 H9 119.9
C11 C10 C9 120.4(4)
C11 C10 H10 119.8
C9 C10 H10 119.8
C10 C11 C12 119.9(4)
C10 C11 H11 120.1
C12 C11 H11 120.1
C11 C12 C13 120.5(4)
C11 C12 H12 119.7
C13 C12 H12 119.7
C12 C13 C8 119.4(4)
C12 C13 H13 120.3
C8 C13 H13 120.3
C7 N1 S1 123.9(2)
C7 N1 H1N 119(2)
S1 N1 H1N 113(2)
O5 N2 O4 124.2(3)
O5 N2 C4 117.7(3)
O4 N2 C4 118.0(3)
H61 O6 H62 121(4)
O1 S1 O2 119.78(14)
O1 S1 N1 109.00(13)
O2 S1 N1 104.41(13)
O1 S1 C1 109.29(13)
O2 S1 C1 108.16(13)
N1 S1 C1 105.22(14)

loop_
_geom_bond_atom_site_label_1
_geom_bond_atom_site_label_2
_geom_bond_distance
C1 C2 1.383(4)
C1 C6 1.393(4)
C1 S1 1.762(3)
C2 C3 1.373(4)
C2 H2 0.9300
C3 C4 1.372(4)
C3 H3 0.9300
C4 C5 1.375(4)
C4 N2 1.472(4)
C5 C6 1.380(4)
C5 H5 0.9300
C6 H6 0.9300
C7 O3 1.210(3)
C7 N1 1.392(4)
C7 C8 1.487(4)
C8 C9 1.378(5)
C8 C13 1.388(5)
C9 C10 1.379(5)
C9 H9 0.9300
C10 C11 1.366(6)
C10 H10 0.9300
C11 C12 1.372(7)
C11 H11 0.9300
C12 C13 1.385(5)
C12 H12 0.9300
C13 H13 0.9300
N1 S1 1.646(3)
N1 H1N 0.856(17)
N2 O5 1.223(3)
N2 O4 1.223(3)
O1 S1 1.424(2)
O2 S1 1.430(2)
O6 H61 0.836(19)
O6 H62 0.822(19)

loop_
_geom_hbond_atom_site_label_D
_geom_hbond_atom_site_label_H
_geom_hbond_atom_site_label_A
_geom_hbond_site_symmetry_A
_geom_hbond_distance_DH
_geom_hbond_distance_HA
_geom_hbond_distance_DA
_geom_hbond_angle_DHA
N1 H1N O6 . 0.856(17) 1.916(19) 2.763(4) 170(3)
O6 H61 O2 1_545 0.836(19) 2.14(2) 2.935(4) 158(4)
O6 H62 O3 4_565 0.822(19) 2.23(3) 2.919(4) 142(4)
O6 H62 O1 4_565 0.822(19) 2.33(3) 2.988(3) 138(4)

loop_
_geom_torsion_atom_site_label_1
_geom_torsion_atom_site_label_2
_geom_torsion_atom_site_label_3
_geom_torsion_atom_site_label_4
_geom_torsion
C6 C1 C2 C3 1.8(5)
S1 C1 C2 C3 -175.6(2)
C1 C2 C3 C4 -1.0(5)
C2 C3 C4 C5 -0.7(5)
C2 C3 C4 N2 177.9(3)
C3 C4 C5 C6 1.5(5)
N2 C4 C5 C6 -177.1(3)
C4 C5 C6 C1 -0.7(5)
C2 C1 C6 C5 -0.9(5)
S1 C1 C6 C5 176.4(2)
O3 C7 C8 C9 24.1(5)
N1 C7 C8 C9 -156.8(3)
O3 C7 C8 C13 -155.3(3)
N1 C7 C8 C13 23.9(5)
C13 C8 C9 C10 -0.7(5)
C7 C8 C9 C10 179.9(3)
C8 C9 C10 C11 0.9(6)
C9 C10 C11 C12 0.2(7)
C10 C11 C12 C13 -1.5(7)
C11 C12 C13 C8 1.7(7)
C9 C8 C13 C12 -0.6(6)
C7 C8 C13 C12 178.7(3)
O3 C7 N1 S1 -1.6(5)
C8 C7 N1 S1 179.2(2)
C3 C4 N2 O5 161.0(3)
C5 C4 N2 O5 -20.3(4)
C3 C4 N2 O4 -17.6(4)
C5 C4 N2 O4 161.1(3)
C7 N1 S1 O1 44.7(3)
C7 N1 S1 O2 173.8(2)
C7 N1 S1 C1 -72.5(3)
C2 C1 S1 O1 -30.0(3)
C6 C1 S1 O1 152.6(2)
C2 C1 S1 O2 -162.0(2)
C6 C1 S1 O2 20.7(3)
C2 C1 S1 N1 86.9(3)
C6 C1 S1 N1 -90.5(3)
